data_2234009
loop_
_publ_author_name
'Li, Xiao-Yan'

_publ_section_title
;
 (<i>E</i>)-2-Chloro-<i>N</i>'-(4-hydroxybenzylidene)benzohydrazide
;
_journal_coeditor_code SU2376
_journal_issue 3
_journal_name_full 'Acta Crystallographica Section E'
_journal_page_first o709
_journal_paper_doi 10.1107/S1600536812005661
_journal_volume 68
_journal_year 2012
_chemical_formula_iupac 'C14 H11 Cl N2 O2'
_chemical_formula_moiety 'C14 H11 Cl N2 O2'
_chemical_formula_sum 'C14 H11 Cl N2 O2'
_chemical_formula_weight 274.70
_chemical_name_systematic
;
(<i>E</i>)-2-Chloro-<i>N</i>'-(4-hydroxybenzylidene)benzohydrazide
;
_space_group_IT_number 19
_symmetry_cell_setting orthorhombic
_symmetry_space_group_name_Hall 'P 2ac 2ab'
_symmetry_space_group_name_H-M 'P 21 21 21'
_atom_sites_solution_hydrogens geom
_atom_sites_solution_primary direct
_atom_sites_solution_secondary difmap
_audit_creation_method SHELXL-97
_cell_angle_alpha 90.00
_cell_angle_beta 90.00
_cell_angle_gamma 90.00
_cell_formula_units_Z 4
_cell_length_a 7.627(3)
_cell_length_b 11.859(2)
_cell_length_c 14.297(2)
_cell_measurement_reflns_used 1608
_cell_measurement_temperature 298(2)
_cell_measurement_theta_max 24.31
_cell_measurement_theta_min 2.23
_cell_volume 1293.1(6)
_computing_cell_refinement 'SAINT (Bruker, 1998)'
_computing_data_collection 'SMART (Bruker, 1998)'
_computing_data_reduction 'SAINT (Bruker, 1998)'
_computing_molecular_graphics 'SHELXTL (Sheldrick, 2008)'
_computing_publication_material 'SHELXTL (Sheldrick, 2008)'
_computing_structure_refinement 'SHELXL97 (Sheldrick, 2008)'
_computing_structure_solution 'SHELXS97 (Sheldrick, 2008)'
_diffrn_ambient_temperature 298(2)
_diffrn_measured_fraction_theta_full 1.000
_diffrn_measured_fraction_theta_max 1.000
_diffrn_measurement_device_type 'Bruker SMART CCD area-detector'
_diffrn_measurement_method '\w scans'
_diffrn_radiation_monochromator graphite
_diffrn_radiation_source 'fine-focus sealed tube'
_diffrn_radiation_type MoK\a
_diffrn_radiation_wavelength 0.71073
_diffrn_reflns_av_R_equivalents 0.0449
_diffrn_reflns_av_sigmaI/netI 0.0542
_diffrn_reflns_limit_h_max 8
_diffrn_reflns_limit_h_min -9
_diffrn_reflns_limit_k_max 9
_diffrn_reflns_limit_k_min -14
_diffrn_reflns_limit_l_max 17
_diffrn_reflns_limit_l_min -17
_diffrn_reflns_number 6966
_diffrn_reflns_theta_full 25.50
_diffrn_reflns_theta_max 25.50
_diffrn_reflns_theta_min 2.23
_diffrn_standards_number 0
_exptl_absorpt_coefficient_mu 0.294
_exptl_absorpt_correction_T_max 0.9517
_exptl_absorpt_correction_T_min 0.9490
_exptl_absorpt_correction_type multi-scan
_exptl_absorpt_process_details '(SADABS; Sheldrick, 1996)'
_exptl_crystal_colour colourless
_exptl_crystal_density_diffrn 1.411
_exptl_crystal_density_method 'not measured'
_exptl_crystal_description block
_exptl_crystal_F_000 568
_exptl_crystal_size_max 0.18
_exptl_crystal_size_mid 0.17
_exptl_crystal_size_min 0.17
_refine_diff_density_max 0.737
_refine_diff_density_min -0.350
_refine_ls_abs_structure_details 'Flack (1983), <b>999 Friedel pairs</b>'
_refine_ls_abs_structure_Flack -0.20(18)
_refine_ls_extinction_method none
_refine_ls_goodness_of_fit_ref 1.071
_refine_ls_hydrogen_treatment mixed
_refine_ls_matrix_type full
_refine_ls_number_parameters 176
_refine_ls_number_reflns 2408
_refine_ls_number_restraints 1
_refine_ls_restrained_S_all 1.071
_refine_ls_R_factor_all 0.0849
_refine_ls_R_factor_gt 0.0583
_refine_ls_shift/su_max 0.000
_refine_ls_shift/su_mean 0.000
_refine_ls_structure_factor_coef Fsqd
_refine_ls_weighting_details 'calc w=1/[\s^2^(Fo^2^)+(0.0863P)^2^+0.1245P] where P=(Fo^2^+2Fc^2^)/3'
_refine_ls_weighting_scheme calc
_refine_ls_wR_factor_gt 0.1513
_refine_ls_wR_factor_ref 0.1667
_reflns_number_gt 1717
_reflns_number_total 2408
_reflns_threshold_expression I>2\s(I)
_cod_data_source_file su2376.cif
_cod_data_source_block I
_cod_original_cell_volume 1293.2(5)
_cod_database_code 2234009
_cod_database_fobs_code 2234009

loop_
_symmetry_equiv_pos_as_xyz
'x, y, z'
'-x+1/2, -y, z+1/2'
'-x, y+1/2, -z+1/2'
'x+1/2, -y+1/2, -z'

loop_
_atom_site_type_symbol
_atom_site_label
_atom_site_fract_x
_atom_site_fract_y
_atom_site_fract_z
_atom_site_U_iso_or_equiv
_atom_site_adp_type
_atom_site_calc_flag
_atom_site_refinement_flags
_atom_site_occupancy
_atom_site_symmetry_multiplicity
Cl Cl1 0.7790(2) 1.15240(11) 0.03121(11) 0.0961(6) Uani d . 1 1
N N1 0.8701(5) 0.7962(3) 0.0532(2) 0.0446(9) Uani d D 1 1
N N2 0.8920(5) 0.7314(3) -0.0268(2) 0.0442(8) Uani d . 1 1
O O1 0.9755(4) 0.9473(2) -0.02416(18) 0.0479(8) Uani d . 1 1
O O2 0.8755(4) 0.3362(2) -0.32680(17) 0.0439(7) Uani d . 1 1
H H2 0.9466 0.3582 -0.3657 0.066 Uiso calc R 1 1
C C1 0.8856(5) 0.9734(3) 0.1347(3) 0.0405(10) Uani d . 1 1
C C2 0.8308(6) 1.0829(4) 0.1335(3) 0.0521(12) Uani d . 1 1
C C3 0.8123(6) 1.1435(5) 0.2166(4) 0.0698(15) Uani d . 1 1
H H3 0.7742 1.2180 0.2156 0.084 Uiso calc R 1 1
C C4 0.8506(8) 1.0924(6) 0.2987(4) 0.0780(18) Uani d . 1 1
H H4 0.8395 1.1328 0.3541 0.094 Uiso calc R 1 1
C C5 0.9046(7) 0.9840(6) 0.3022(3) 0.0729(16) Uani d . 1 1
H H5 0.9287 0.9510 0.3598 0.087 Uiso calc R 1 1
C C6 0.9240(6) 0.9228(5) 0.2230(3) 0.0551(12) Uani d . 1 1
H H6 0.9621 0.8484 0.2260 0.066 Uiso calc R 1 1
C C7 0.9150(5) 0.9061(3) 0.0472(3) 0.0368(9) Uani d . 1 1
C C8 0.8585(5) 0.6256(3) -0.0187(3) 0.0408(9) Uani d . 1 1
H H8 0.8278 0.5966 0.0395 0.049 Uiso calc R 1 1
C C9 0.8678(5) 0.5508(3) -0.0988(2) 0.0375(9) Uani d . 1 1
C C10 0.8151(6) 0.4403(3) -0.0916(3) 0.0430(10) Uani d . 1 1
H H10 0.7773 0.4128 -0.0341 0.052 Uiso calc R 1 1
C C11 0.8172(6) 0.3700(3) -0.1673(3) 0.0433(10) Uani d . 1 1
H H11 0.7812 0.2955 -0.1607 0.052 Uiso calc R 1 1
C C12 0.8724(5) 0.4086(3) -0.2536(2) 0.0335(8) Uani d . 1 1
C C13 0.9259(5) 0.5197(3) -0.2627(3) 0.0387(9) Uani d . 1 1
H H13 0.9637 0.5465 -0.3204 0.046 Uiso calc R 1 1
C C14 0.9231(5) 0.5905(3) -0.1863(3) 0.0413(10) Uani d . 1 1
H H14 0.9581 0.6652 -0.1929 0.050 Uiso calc R 1 1
H H1 0.802(6) 0.767(4) 0.098(3) 0.080 Uiso d D 1 1

loop_
_atom_site_aniso_label
_atom_site_aniso_U_11
_atom_site_aniso_U_22
_atom_site_aniso_U_33
_atom_site_aniso_U_12
_atom_site_aniso_U_13
_atom_site_aniso_U_23
Cl1 0.1370(15) 0.0600(8) 0.0912(11) 0.0223(9) 0.0056(10) 0.0157(8)
N1 0.062(2) 0.0378(19) 0.0339(18) -0.0073(18) 0.0079(17) -0.0053(14)
N2 0.062(2) 0.0404(19) 0.0304(17) -0.0049(17) 0.0069(18) -0.0085(15)
O1 0.069(2) 0.0401(15) 0.0349(14) -0.0095(14) 0.0108(14) -0.0016(13)
O2 0.063(2) 0.0377(15) 0.0310(14) -0.0025(15) 0.0058(13) -0.0083(12)
C1 0.040(2) 0.043(2) 0.038(2) -0.007(2) 0.0070(18) -0.0085(18)
C2 0.054(3) 0.047(3) 0.055(3) -0.010(2) 0.011(2) -0.012(2)
C3 0.061(3) 0.057(3) 0.091(4) -0.013(3) 0.025(3) -0.027(3)
C4 0.074(4) 0.094(5) 0.066(4) -0.027(4) 0.015(3) -0.041(3)
C5 0.078(4) 0.102(5) 0.039(3) -0.013(4) -0.003(2) -0.013(3)
C6 0.057(3) 0.076(3) 0.032(2) -0.010(2) 0.0049(19) -0.014(2)
C7 0.039(2) 0.038(2) 0.033(2) -0.0001(18) 0.0004(17) -0.0018(17)
C8 0.048(2) 0.044(2) 0.0309(19) -0.002(2) -0.0013(19) -0.0076(17)
C9 0.042(2) 0.037(2) 0.0332(19) 0.001(2) 0.0016(17) -0.0013(17)
C10 0.061(3) 0.038(2) 0.0300(19) 0.002(2) 0.0041(18) 0.0006(17)
C11 0.060(3) 0.030(2) 0.040(2) 0.0002(19) 0.006(2) 0.0002(16)
C12 0.038(2) 0.0296(19) 0.0330(19) 0.0046(17) -0.0029(16) -0.0027(15)
C13 0.044(2) 0.044(2) 0.0284(19) 0.0010(18) 0.0038(16) 0.0011(17)
C14 0.054(3) 0.030(2) 0.040(2) -0.0063(19) 0.0028(19) -0.0012(17)

loop_
_atom_type_symbol
_atom_type_description
_atom_type_scat_dispersion_real
_atom_type_scat_dispersion_imag
_atom_type_scat_source
C C 0.0033 0.0016 'International Tables Vol C Tables 4.2.6.8 and 6.1.1.4'
H H 0.0000 0.0000 'International Tables Vol C Tables 4.2.6.8 and 6.1.1.4'
N N 0.0061 0.0033 'International Tables Vol C Tables 4.2.6.8 and 6.1.1.4'
O O 0.0106 0.0060 'International Tables Vol C Tables 4.2.6.8 and 6.1.1.4'
Cl Cl 0.1484 0.1585 'International Tables Vol C Tables 4.2.6.8 and 6.1.1.4'

loop_
_geom_angle_atom_site_label_1
_geom_angle_atom_site_label_2
_geom_angle_atom_site_label_3
_geom_angle
C7 N1 N2 116.9(3)
C7 N1 H1 125(3)
N2 N1 H1 116(3)
C8 N2 N1 116.2(3)
C12 O2 H2 109.5
C2 C1 C6 118.3(4)
C2 C1 C7 122.8(4)
C6 C1 C7 118.8(4)
C1 C2 C3 120.7(5)
C1 C2 Cl1 122.4(3)
C3 C2 Cl1 116.9(4)
C4 C3 C2 119.1(5)
C4 C3 H3 120.5
C2 C3 H3 120.5
C5 C4 C3 121.6(5)
C5 C4 H4 119.2
C3 C4 H4 119.2
C4 C5 C6 120.9(5)
C4 C5 H5 119.6
C6 C5 H5 119.6
C5 C6 C1 119.5(5)
C5 C6 H6 120.3
C1 C6 H6 120.3
O1 C7 N1 122.2(3)
O1 C7 C1 122.7(3)
N1 C7 C1 115.1(3)
N2 C8 C9 121.1(4)
N2 C8 H8 119.5
C9 C8 H8 119.5
C10 C9 C14 118.3(3)
C10 C9 C8 120.7(3)
C14 C9 C8 120.9(3)
C11 C10 C9 121.3(4)
C11 C10 H10 119.3
C9 C10 H10 119.3
C10 C11 C12 120.5(3)
C10 C11 H11 119.7
C12 C11 H11 119.7
O2 C12 C11 119.0(3)
O2 C12 C13 121.8(3)
C11 C12 C13 119.3(3)
C14 C13 C12 120.1(3)
C14 C13 H13 120.0
C12 C13 H13 120.0
C13 C14 C9 120.5(4)
C13 C14 H14 119.7
C9 C14 H14 119.7

loop_
_geom_bond_atom_site_label_1
_geom_bond_atom_site_label_2
_geom_bond_distance
Cl1 C2 1.724(5)
N1 C7 1.350(5)
N1 N2 1.388(4)
N1 H1 0.896(10)
N2 C8 1.286(5)
O1 C7 1.222(5)
O2 C12 1.354(4)
O2 H2 0.8200
C1 C2 1.364(6)
C1 C6 1.429(6)
C1 C7 1.500(5)
C2 C3 1.396(7)
C3 C4 1.353(8)
C3 H3 0.9300
C4 C5 1.350(9)
C4 H4 0.9300
C5 C6 1.353(6)
C5 H5 0.9300
C6 H6 0.9300
C8 C9 1.450(5)
C8 H8 0.9300
C9 C10 1.375(5)
C9 C14 1.402(5)
C10 C11 1.366(5)
C10 H10 0.9300
C11 C12 1.382(5)
C11 H11 0.9300
C12 C13 1.384(5)
C13 C14 1.377(5)
C13 H13 0.9300
C14 H14 0.9300

loop_
_geom_hbond_atom_site_label_D
_geom_hbond_atom_site_label_H
_geom_hbond_atom_site_label_A
_geom_hbond_site_symmetry_A
_geom_hbond_distance_DH
_geom_hbond_distance_HA
_geom_hbond_distance_DA
_geom_hbond_angle_DHA
O2 H2 O1 3_744 0.82 1.99 2.751(4) 154.8
O2 H2 N2 3_744 0.82 2.48 3.012(4) 123.8
N1 H1 O2 2_665 0.896(10) 2.117(18) 2.987(4) 164(5)

loop_
_cod_related_entry_id
_cod_related_entry_database
_cod_related_entry_code
1 ChemSpider 11013957
